data_4106463
loop_
_publ_author_name
'Heather C. Johnson'
'Alasdair P. M. Robertson'
'Adrian B. Chaplin'
'Laura J. Sewell'
'Amber L. Thompson'
'Mairi F. Haddow'
'Ian Manners'
'Andrew S. Weller'

_publ_section_title
;
 Catching the First Oligomerization Event in the Catalytic Formation of
 Polyaminoboranes: H3B.NMeHBH2.NMeH2 Bound to Iridium
;
_journal_name_full 'Journal of the American Chemical Society'
_journal_page_first 11076
_journal_page_last 11079
_journal_paper_doi 10.1021/ja2040738
_journal_volume 133
_journal_year 2011
_chemical_formula_moiety 'C37 H76 B Ir N P2, C32 H12 B F24'
_chemical_formula_sum 'C69 H88 B2 F24 Ir N P2'
_chemical_formula_weight 1663.16
_space_group_IT_number 2
_symmetry_cell_setting triclinic
_symmetry_space_group_name_Hall '-P 1'
_symmetry_space_group_name_H-M 'P -1'
_atom_sites_solution_hydrogens geom
_atom_sites_solution_primary direct
_atom_sites_solution_secondary difmap
_audit_creation_method SHELXL-97
_cell_angle_alpha 82.6288(5)
_cell_angle_beta 84.1492(5)
_cell_angle_gamma 86.7710(5)
_cell_formula_units_Z 2
_cell_length_a 12.68240(10)
_cell_length_b 17.1470(2)
_cell_length_c 17.4894(2)
_cell_measurement_reflns_used 19363
_cell_measurement_temperature 150(2)
_cell_measurement_theta_max 29.575
_cell_measurement_theta_min 5.097
_cell_volume 3748.65(7)
_computing_cell_refinement 'Denzo/Scalepack (Otwinowski & Minor 1997)'
_computing_data_collection 'Collect (Nonius BV, 1997-2000)'
_computing_data_reduction 'Denzo/Scalepack (Otwinowski & Minor 1997)'
_computing_molecular_graphics 'ORTEP3 (Farrugia, 1997)'
_computing_publication_material 'Bruker SHELXTL'
_computing_structure_refinement 'SHELXL-97 (Sheldrick, 2008)'
_computing_structure_solution 'SHELXS-97 (Sheldrick, 2008)'
_diffrn_ambient_temperature 150(2)
_diffrn_detector_area_resol_mean 9
_diffrn_measured_fraction_theta_full 0.993
_diffrn_measured_fraction_theta_max 0.993
_diffrn_measurement_device '95mm CCD camera on \k-goniostat'
_diffrn_measurement_device_type KappaCCD
_diffrn_measurement_method CCD
_diffrn_radiation_monochromator 'horizonally mounted graphite crystal'
_diffrn_radiation_source 'fine-focus sealed tube'
_diffrn_radiation_type MoK\a
_diffrn_radiation_wavelength 0.71073
_diffrn_reflns_av_R_equivalents 0.0242
_diffrn_reflns_av_sigmaI/netI 0.0461
_diffrn_reflns_limit_h_max 16
_diffrn_reflns_limit_h_min -16
_diffrn_reflns_limit_k_max 21
_diffrn_reflns_limit_k_min -22
_diffrn_reflns_limit_l_max 22
_diffrn_reflns_limit_l_min -23
_diffrn_reflns_number 30029
_diffrn_reflns_theta_full 27.88
_diffrn_reflns_theta_max 27.88
_diffrn_reflns_theta_min 5.08
_exptl_absorpt_coefficient_mu 1.923
_exptl_absorpt_correction_T_max 1.0
_exptl_absorpt_correction_T_min 0.921
_exptl_absorpt_correction_type multi-scan
_exptl_absorpt_process_details 'Denzo/Scalepack (Otwinowski & Minor 1997)'
_exptl_crystal_colour colourless
_exptl_crystal_density_diffrn 1.473
_exptl_crystal_description block
_exptl_crystal_F_000 1684
_exptl_crystal_size_max 0.24
_exptl_crystal_size_mid 0.20
_exptl_crystal_size_min 0.20
_refine_diff_density_max 1.068
_refine_diff_density_min -1.033
_refine_diff_density_rms 0.081
_refine_ls_extinction_method none
_refine_ls_goodness_of_fit_ref 1.041
_refine_ls_hydrogen_treatment mixed
_refine_ls_matrix_type full
_refine_ls_number_parameters 1052
_refine_ls_number_reflns 17753
_refine_ls_number_restraints 800
_refine_ls_restrained_S_all 1.151
_refine_ls_R_factor_all 0.0524
_refine_ls_R_factor_gt 0.0368
_refine_ls_shift/su_max 0.003
_refine_ls_shift/su_mean 0.000
_refine_ls_structure_factor_coef Fsqd
_refine_ls_weighting_details 'calc w=1/[\s^2^(Fo^2^)+(0.0356P)^2^+3.2895P] where P=(Fo^2^+2Fc^2^)/3'
_refine_ls_weighting_scheme calc
_refine_ls_wR_factor_gt 0.0781
_refine_ls_wR_factor_ref 0.0843
_reflns_number_gt 14817
_reflns_number_total 17753
_reflns_threshold_expression >2sigma(I)
_cod_data_source_file ja2040738_si_003.cif
_cod_data_source_block 184abc10
_cod_database_code 4106463

loop_
_symmetry_equiv_pos_as_xyz
'x, y, z'
'-x, -y, -z'

loop_
_atom_site_label
_atom_site_type_symbol
_atom_site_fract_x
_atom_site_fract_y
_atom_site_fract_z
_atom_site_U_iso_or_equiv
_atom_site_adp_type
_atom_site_occupancy
_atom_site_symmetry_multiplicity
_atom_site_calc_flag
_atom_site_refinement_flags
_atom_site_disorder_assembly
_atom_site_disorder_group
Ir1 Ir 0.610108(10) 0.804153(7) 0.702952(8) 0.03077(5) Uani 1 1 d D . .
H0A H 0.520(3) 0.867(2) 0.718(2) 0.037(9) Uiso 1 1 d . . .
H0B H 0.636(2) 0.8746(18) 0.6390(18) 0.023(8) Uiso 1 1 d . . .
P1 P 0.49837(6) 0.77568(5) 0.61350(5) 0.03031(18) Uani 1 1 d . . .
P2 P 0.70716(6) 0.87538(5) 0.77455(5) 0.02974(17) Uani 1 1 d . . .
B1 B 0.6483(7) 0.6770(4) 0.7309(5) 0.047(2) Uani 0.591(7) 1 d PDU A 1
H1C H 0.6220(10) 0.6279(13) 0.6935(11) 0.070 Uiso 0.591(7) 1 calc PRD A 1
H1B H 0.6948(14) 0.7277(14) 0.6881(12) 0.070 Uiso 0.591(7) 1 calc PRD A 1
H1A H 0.570(2) 0.7061(9) 0.7639(10) 0.070 Uiso 0.591(7) 1 calc PRD A 1
N1 N 0.7238(5) 0.6369(3) 0.7925(3) 0.0505(16) Uani 0.591(7) 1 d PDU A 1
H1D H 0.790(4) 0.6127(13) 0.7646(15) 0.061 Uiso 0.591(7) 1 calc PR A 1
H1E H 0.7474(15) 0.679(2) 0.8232(17) 0.061 Uiso 0.591(7) 1 calc PR A 1
C1 C 0.6692(8) 0.5751(6) 0.8464(6) 0.082(3) Uani 0.591(7) 1 d PDU A 1
H1F H 0.6079 0.5987 0.8752 0.123 Uiso 0.591(7) 1 calc PR A 1
H1G H 0.7184 0.5498 0.8827 0.123 Uiso 0.591(7) 1 calc PR A 1
H1H H 0.6452 0.5356 0.8169 0.123 Uiso 0.591(7) 1 calc PR A 1
B11 B 0.6745(11) 0.6915(5) 0.7602(8) 0.053(3) Uani 0.409(7) 1 d PDU A 2
H11A H 0.593(2) 0.7261(11) 0.7816(9) 0.080 Uiso 0.409(7) 1 calc PRD A 2
H11B H 0.7167(16) 0.7287(11) 0.7029(17) 0.080 Uiso 0.409(7) 1 calc PRD A 2
H11C H 0.7336(19) 0.6839(5) 0.8110(15) 0.080 Uiso 0.409(7) 1 calc PRD A 2
N11 N 0.6481(8) 0.6072(5) 0.7407(5) 0.060(2) Uani 0.409(7) 1 d PDU A 2
H11D H 0.592(5) 0.6143(7) 0.700(3) 0.072 Uiso 0.409(7) 1 calc PR A 2
H11E H 0.717(6) 0.581(2) 0.715(2) 0.072 Uiso 0.409(7) 1 calc PR A 2
C101 C 0.6069(11) 0.5536(7) 0.8086(7) 0.070(3) Uani 0.409(7) 1 d PDU A 2
H10A H 0.6646 0.5360 0.8409 0.106 Uiso 0.409(7) 1 calc PR A 2
H10B H 0.5778 0.5078 0.7912 0.106 Uiso 0.409(7) 1 calc PR A 2
H10C H 0.5508 0.5813 0.8389 0.106 Uiso 0.409(7) 1 calc PR A 2
C2 C 0.4231(3) 0.86720(19) 0.5780(2) 0.0324(7) Uani 1 1 d . . .
H2 H 0.4779 0.9077 0.5650 0.039 Uiso 1 1 calc R . .
C3 C 0.3690(3) 0.8683(2) 0.5031(2) 0.0418(8) Uani 1 1 d . . .
H3A H 0.4197 0.8481 0.4627 0.050 Uiso 1 1 calc R . .
H3B H 0.3080 0.8337 0.5129 0.050 Uiso 1 1 calc R . .
C4 C 0.3305(3) 0.9521(2) 0.4748(2) 0.0444(9) Uani 1 1 d . . .
H4A H 0.3926 0.9851 0.4599 0.053 Uiso 1 1 calc R . .
H4B H 0.2927 0.9512 0.4281 0.053 Uiso 1 1 calc R . .
C5 C 0.2572(3) 0.9887(2) 0.5356(2) 0.0461(9) Uani 1 1 d . . .
H5A H 0.1899 0.9608 0.5448 0.055 Uiso 1 1 calc R . .
H5B H 0.2405 1.0444 0.5166 0.055 Uiso 1 1 calc R . .
C6 C 0.3079(3) 0.9841(2) 0.6115(3) 0.0524(10) Uani 1 1 d . . .
H6A H 0.2558 1.0038 0.6515 0.063 Uiso 1 1 calc R . .
H6B H 0.3693 1.0183 0.6041 0.063 Uiso 1 1 calc R . .
C7 C 0.3446(3) 0.8999(2) 0.6392(2) 0.0428(9) Uani 1 1 d . . .
H7A H 0.3788 0.8989 0.6878 0.051 Uiso 1 1 calc R . .
H7B H 0.2825 0.8663 0.6502 0.051 Uiso 1 1 calc R . .
C8 C 0.4066(3) 0.6959(2) 0.6479(2) 0.0364(8) Uani 1 1 d . . .
H8 H 0.4538 0.6480 0.6593 0.044 Uiso 1 1 calc R . .
C9 C 0.3345(3) 0.6733(2) 0.5897(3) 0.0472(9) Uani 1 1 d . . .
H9A H 0.2799 0.7160 0.5795 0.057 Uiso 1 1 calc R . .
H9B H 0.3771 0.6665 0.5402 0.057 Uiso 1 1 calc R . .
C10 C 0.3411(3) 0.7053(2) 0.7252(2) 0.0498(10) Uani 1 1 d . . .
H10D H 0.3881 0.7188 0.7630 0.060 Uiso 1 1 calc R . .
H10E H 0.2871 0.7489 0.7175 0.060 Uiso 1 1 calc R . .
C11 C 0.2804(3) 0.5967(2) 0.6216(3) 0.0559(11) Uani 1 1 d . . .
H11F H 0.2324 0.5838 0.5842 0.067 Uiso 1 1 calc R . .
H11G H 0.3349 0.5533 0.6277 0.067 Uiso 1 1 calc R . .
C12 C 0.2174(3) 0.6034(2) 0.6989(3) 0.0578(12) Uani 1 1 d . . .
H12A H 0.1878 0.5519 0.7196 0.069 Uiso 1 1 calc R . .
H12B H 0.1573 0.6422 0.6915 0.069 Uiso 1 1 calc R . .
C13 C 0.2862(3) 0.6291(3) 0.7571(3) 0.0599(12) Uani 1 1 d . . .
H13A H 0.3405 0.5869 0.7698 0.072 Uiso 1 1 calc R . .
H13B H 0.2414 0.6370 0.8055 0.072 Uiso 1 1 calc R . .
C14 C 0.5667(3) 0.7447(2) 0.5230(2) 0.0349(7) Uani 1 1 d . . .
H14 H 0.5111 0.7420 0.4869 0.042 Uiso 1 1 calc R . .
C15 C 0.6243(3) 0.6635(2) 0.5326(2) 0.0405(8) Uani 1 1 d . . .
H15A H 0.6801 0.6639 0.5682 0.049 Uiso 1 1 calc R . .
H15B H 0.5732 0.6235 0.5558 0.049 Uiso 1 1 calc R . .
C16 C 0.6744(3) 0.6417(2) 0.4547(2) 0.0494(10) Uani 1 1 d . . .
H16A H 0.7131 0.5899 0.4627 0.059 Uiso 1 1 calc R . .
H16B H 0.6179 0.6369 0.4207 0.059 Uiso 1 1 calc R . .
C17 C 0.7509(3) 0.7033(3) 0.4152(3) 0.0537(10) Uani 1 1 d . . .
H17A H 0.7791 0.6890 0.3637 0.064 Uiso 1 1 calc R . .
H17B H 0.8114 0.7044 0.4466 0.064 Uiso 1 1 calc R . .
C18 C 0.6946(3) 0.7846(3) 0.4058(2) 0.0520(10) Uani 1 1 d . . .
H18A H 0.7463 0.8242 0.3828 0.062 Uiso 1 1 calc R . .
H18B H 0.6388 0.7848 0.3701 0.062 Uiso 1 1 calc R . .
C19 C 0.6449(3) 0.8063(2) 0.4833(2) 0.0418(8) Uani 1 1 d . . .
H19A H 0.6070 0.8584 0.4754 0.050 Uiso 1 1 calc R . .
H19B H 0.7015 0.8105 0.5174 0.050 Uiso 1 1 calc R . .
C20 C 0.6614(3) 0.98108(19) 0.7604(2) 0.0329(7) Uani 1 1 d . . .
H20 H 0.6523 0.9925 0.7039 0.039 Uiso 1 1 calc R . .
C21 C 0.5507(3) 0.9980(2) 0.8011(2) 0.0410(8) Uani 1 1 d . . .
H21A H 0.5017 0.9579 0.7920 0.049 Uiso 1 1 calc R . .
H21B H 0.5550 0.9949 0.8576 0.049 Uiso 1 1 calc R . .
C22 C 0.5077(3) 1.0797(2) 0.7705(3) 0.0516(10) Uani 1 1 d . . .
H22A H 0.4365 1.0898 0.7972 0.062 Uiso 1 1 calc R . .
H22B H 0.5003 1.0820 0.7145 0.062 Uiso 1 1 calc R . .
C23 C 0.5816(3) 1.1432(2) 0.7834(3) 0.0531(10) Uani 1 1 d . . .
H23A H 0.5546 1.1952 0.7600 0.064 Uiso 1 1 calc R . .
H23B H 0.5826 1.1451 0.8397 0.064 Uiso 1 1 calc R . .
C24 C 0.6935(3) 1.1265(2) 0.7476(3) 0.0472(9) Uani 1 1 d . . .
H24A H 0.7408 1.1657 0.7608 0.057 Uiso 1 1 calc R . .
H24B H 0.6937 1.1324 0.6906 0.057 Uiso 1 1 calc R . .
C25 C 0.7371(3) 1.0436(2) 0.7757(2) 0.0414(8) Uani 1 1 d . . .
H25A H 0.7450 1.0392 0.8318 0.050 Uiso 1 1 calc R . .
H25B H 0.8079 1.0341 0.7482 0.050 Uiso 1 1 calc R . .
C26 C 0.7077(3) 0.8400(2) 0.87903(19) 0.0373(8) Uani 1 1 d . . .
H26 H 0.7452 0.7870 0.8811 0.045 Uiso 1 1 calc R . .
C27 C 0.5984(3) 0.8251(3) 0.9212(2) 0.0571(11) Uani 1 1 d . . .
H27A H 0.5597 0.7917 0.8924 0.069 Uiso 1 1 calc R . .
H27B H 0.5574 0.8758 0.9235 0.069 Uiso 1 1 calc R . .
C28 C 0.6081(4) 0.7839(3) 1.0039(2) 0.0633(12) Uani 1 1 d . . .
H28A H 0.5364 0.7776 1.0315 0.076 Uiso 1 1 calc R . .
H28B H 0.6424 0.7309 1.0014 0.076 Uiso 1 1 calc R . .
C29 C 0.6735(5) 0.8317(3) 1.0487(2) 0.0728(15) Uani 1 1 d . . .
H29A H 0.6355 0.8826 1.0558 0.087 Uiso 1 1 calc R . .
H29B H 0.6820 0.8027 1.1005 0.087 Uiso 1 1 calc R . .
C30 C 0.7810(5) 0.8464(3) 1.0061(2) 0.0650(13) Uani 1 1 d . . .
H30A H 0.8214 0.7955 1.0032 0.078 Uiso 1 1 calc R . .
H30B H 0.8205 0.8790 1.0352 0.078 Uiso 1 1 calc R . .
C31 C 0.7723(4) 0.8880(2) 0.9246(2) 0.0496(10) Uani 1 1 d . . .
H31A H 0.8442 0.8948 0.8974 0.060 Uiso 1 1 calc R . .
H31B H 0.7374 0.9408 0.9274 0.060 Uiso 1 1 calc R . .
C32 C 0.8504(2) 0.8766(2) 0.74120(19) 0.0323(7) Uani 1 1 d . . .
H32 H 0.8822 0.9157 0.7689 0.039 Uiso 1 1 calc R . .
C33 C 0.9085(3) 0.7975(2) 0.7608(2) 0.0414(8) Uani 1 1 d . . .
H33A H 0.8750 0.7566 0.7375 0.050 Uiso 1 1 calc R . .
H33B H 0.9015 0.7831 0.8177 0.050 Uiso 1 1 calc R . .
C34 C 1.0261(3) 0.7990(2) 0.7314(2) 0.0481(9) Uani 1 1 d . . .
H34A H 1.0616 0.8353 0.7591 0.058 Uiso 1 1 calc R . .
H34B H 1.0596 0.7457 0.7424 0.058 Uiso 1 1 calc R . .
C35 C 1.0411(3) 0.8254(2) 0.6453(2) 0.0476(9) Uani 1 1 d . . .
H35A H 1.0108 0.7869 0.6171 0.057 Uiso 1 1 calc R . .
H35B H 1.1178 0.8279 0.6281 0.057 Uiso 1 1 calc R . .
C36 C 0.9866(3) 0.9062(2) 0.6269(2) 0.0417(8) Uani 1 1 d . . .
H36A H 0.9959 0.9226 0.5703 0.050 Uiso 1 1 calc R . .
H36B H 1.0200 0.9453 0.6527 0.050 Uiso 1 1 calc R . .
C37 C 0.8684(3) 0.9047(2) 0.65417(19) 0.0350(7) Uani 1 1 d . . .
H37A H 0.8339 0.8691 0.6250 0.042 Uiso 1 1 calc R . .
H37B H 0.8354 0.9582 0.6433 0.042 Uiso 1 1 calc R . .
B200 B 0.0869(3) 0.6849(2) 0.1812(2) 0.0387(9) Uani 1 1 d . . .
C201 C 0.1373(3) 0.6172(2) 0.2437(2) 0.0394(8) Uani 1 1 d . . .
C202 C 0.2375(3) 0.6268(2) 0.2690(2) 0.0440(9) Uani 1 1 d . . .
H202 H 0.2786 0.6690 0.2439 0.053 Uiso 1 1 calc R . .
C203 C 0.2782(3) 0.5776(2) 0.3288(2) 0.0494(10) Uani 1 1 d D B .
C204 C 0.2215(3) 0.5152(3) 0.3660(3) 0.0629(13) Uani 1 1 d . B .
H204 H 0.2487 0.4815 0.4076 0.075 Uiso 1 1 calc R . .
C205 C 0.1248(3) 0.5028(2) 0.3417(3) 0.0607(12) Uani 1 1 d D . .
C206 C 0.0831(3) 0.5525(2) 0.2817(3) 0.0503(10) Uani 1 1 d . C .
H206 H 0.0160 0.5422 0.2663 0.060 Uiso 1 1 calc R . .
C207 C 0.3843(4) 0.5904(2) 0.3534(3) 0.0670(13) Uani 1 1 d D . .
F1 F 0.3882(6) 0.5781(6) 0.4295(3) 0.094(2) Uani 0.594(10) 1 d PDU B 1
F2 F 0.4562(4) 0.5334(4) 0.3299(5) 0.093(2) Uani 0.594(10) 1 d PDU B 1
F3 F 0.4274(5) 0.6548(4) 0.3248(6) 0.103(3) Uani 0.594(10) 1 d PDU B 1
F101 F 0.4609(5) 0.5892(10) 0.2985(5) 0.118(4) Uani 0.406(10) 1 d PDU B 2
F102 F 0.3842(8) 0.6650(4) 0.3739(7) 0.089(3) Uani 0.406(10) 1 d PDU B 2
F103 F 0.4101(8) 0.5463(5) 0.4147(6) 0.086(3) Uani 0.406(10) 1 d PDU B 2
C208 C 0.0573(6) 0.4417(5) 0.3916(4) 0.0639(16) Uani 0.50 1 d PDU C 1
F4 F 0.0880(6) 0.4170(4) 0.4604(4) 0.096(3) Uani 0.50 1 d PDU C 1
F5 F 0.0551(9) 0.3781(4) 0.3556(5) 0.122(3) Uani 0.50 1 d PDU C 1
F6 F -0.0427(5) 0.4659(6) 0.4039(7) 0.099(3) Uani 0.50 1 d PDU C 1
C308 C 0.0667(6) 0.4279(5) 0.3684(4) 0.0639(16) Uani 0.50 1 d PDU C 2
F104 F 0.0544(7) 0.3831(4) 0.3141(4) 0.086(2) Uani 0.50 1 d PDU C 2
F105 F -0.0309(5) 0.4423(5) 0.3989(6) 0.082(3) Uani 0.50 1 d PDU C 2
F106 F 0.1139(6) 0.3813(4) 0.4221(5) 0.099(3) Uani 0.50 1 d PDU C 2
C209 C 0.0420(3) 0.7590(2) 0.2281(2) 0.0346(7) Uani 1 1 d . . .
C210 C 0.0548(3) 0.7625(2) 0.3057(2) 0.0363(7) Uani 1 1 d . . .
H210 H 0.0922 0.7203 0.3336 0.044 Uiso 1 1 calc R . .
C211 C 0.0149(3) 0.8254(2) 0.3436(2) 0.0405(8) Uani 1 1 d D D .
C212 C -0.0391(3) 0.8888(2) 0.3054(2) 0.0414(8) Uani 1 1 d . . .
H212 H -0.0661 0.9320 0.3315 0.050 Uiso 1 1 calc R . .
C213 C -0.0524(3) 0.8873(2) 0.2280(2) 0.0385(8) Uani 1 1 d . . .
C214 C -0.0145(3) 0.8229(2) 0.1911(2) 0.0361(7) Uani 1 1 d . . .
H214 H -0.0275 0.8222 0.1387 0.043 Uiso 1 1 calc R . .
C215 C 0.0295(3) 0.8272(2) 0.4267(2) 0.0552(11) Uani 1 1 d D . .
F7 F 0.1027(7) 0.8704(8) 0.4414(5) 0.078(3) Uani 0.53(2) 1 d PDU D 1
F8 F 0.0476(13) 0.7536(4) 0.4636(3) 0.085(3) Uani 0.53(2) 1 d PDU D 1
F9 F -0.0620(5) 0.8504(8) 0.4662(4) 0.063(2) Uani 0.53(2) 1 d PDU D 1
F107 F -0.0554(7) 0.8209(9) 0.4746(4) 0.068(3) Uani 0.47(2) 1 d PDU D 2
F108 F 0.0693(12) 0.8982(6) 0.4355(5) 0.073(3) Uani 0.47(2) 1 d PDU D 2
F109 F 0.1047(12) 0.7766(9) 0.4533(5) 0.096(4) Uani 0.47(2) 1 d PDU D 2
C216 C -0.1099(4) 0.9539(2) 0.1843(2) 0.0500(10) Uani 1 1 d . . .
F10 F -0.1171(3) 1.01913(15) 0.21809(19) 0.0930(11) Uani 1 1 d U . .
F11 F -0.2080(2) 0.93870(18) 0.1751(2) 0.0815(9) Uani 1 1 d U . .
F12 F -0.0650(3) 0.97152(19) 0.11269(18) 0.0911(10) Uani 1 1 d U . .
C217 C -0.0145(3) 0.65441(19) 0.1431(2) 0.0387(8) Uani 1 1 d . . .
C218 C -0.0088(3) 0.6349(2) 0.0676(2) 0.0450(9) Uani 1 1 d . . .
H218 H 0.0571 0.6382 0.0365 0.054 Uiso 1 1 calc R . .
C219 C -0.0955(4) 0.6110(2) 0.0369(2) 0.0496(10) Uani 1 1 d . . .
C220 C -0.1933(4) 0.6054(2) 0.0791(3) 0.0532(11) Uani 1 1 d . . .
H220 H -0.2526 0.5887 0.0574 0.064 Uiso 1 1 calc R . .
C221 C -0.2028(3) 0.6248(2) 0.1541(2) 0.0459(9) Uani 1 1 d . . .
C222 C -0.1148(3) 0.6486(2) 0.1852(2) 0.0410(8) Uani 1 1 d . . .
H222 H -0.1228 0.6614 0.2368 0.049 Uiso 1 1 calc R . .
C223 C -0.0855(5) 0.5937(3) -0.0452(3) 0.0653(13) Uani 1 1 d . . .
F13 F 0.0137(3) 0.5796(3) -0.07408(19) 0.1142(13) Uani 1 1 d U . .
F14 F -0.1244(3) 0.65087(18) -0.09244(17) 0.0986(12) Uani 1 1 d U . .
F15 F -0.1278(4) 0.52774(19) -0.05411(19) 0.1088(13) Uani 1 1 d U . .
C224 C -0.3071(3) 0.6226(3) 0.2013(3) 0.0558(11) Uani 1 1 d . . .
F16 F -0.3810(3) 0.5918(3) 0.1697(2) 0.1367(17) Uani 1 1 d U . .
F17 F -0.3032(2) 0.58231(18) 0.27123(18) 0.0798(8) Uani 1 1 d U . .
F18 F -0.3432(3) 0.69340(18) 0.2186(2) 0.0976(11) Uani 1 1 d U . .
C225 C 0.1797(3) 0.7109(2) 0.1119(2) 0.0410(8) Uani 1 1 d . . .
C226 C 0.2467(3) 0.6536(2) 0.0798(3) 0.0509(10) Uani 1 1 d . E .
H226 H 0.2419 0.6004 0.1025 0.061 Uiso 1 1 calc R . .
C227 C 0.3201(3) 0.6712(2) 0.0159(2) 0.0555(11) Uani 1 1 d D . .
C228 C 0.3303(4) 0.7474(3) -0.0188(3) 0.0538(10) Uani 1 1 d . E .
H228 H 0.3792 0.7593 -0.0631 0.065 Uiso 1 1 calc R . .
C229 C 0.2676(3) 0.8059(2) 0.0124(2) 0.0481(9) Uani 1 1 d . . .
C230 C 0.1947(3) 0.7883(2) 0.0765(2) 0.0429(8) Uani 1 1 d . E .
H230 H 0.1534 0.8301 0.0970 0.052 Uiso 1 1 calc R . .
C231 C 0.3886(5) 0.6064(4) -0.0163(3) 0.0730(13) Uani 0.749(8) 1 d PDU E 1
F19 F 0.3371(4) 0.5446(3) -0.0236(4) 0.109(2) Uani 0.749(8) 1 d PDU E 1
F20 F 0.4652(5) 0.5825(4) 0.0283(4) 0.107(2) Uani 0.749(8) 1 d PDU E 1
F21 F 0.4368(5) 0.6282(3) -0.0865(3) 0.107(2) Uani 0.749(8) 1 d PDU E 1
C331 C 0.3966(8) 0.6053(6) -0.0062(6) 0.0730(13) Uani 0.251(8) 1 d PDU E 2
F119 F 0.4916(7) 0.6288(7) -0.0353(12) 0.094(4) Uani 0.251(8) 1 d PDU E 2
F120 F 0.3617(12) 0.5685(8) -0.0600(8) 0.091(4) Uani 0.251(8) 1 d PDU E 2
F121 F 0.4136(14) 0.5495(7) 0.0507(7) 0.107(5) Uani 0.251(8) 1 d PDU E 2
C232 C 0.2818(4) 0.8899(3) -0.0221(3) 0.0602(12) Uani 1 1 d . E .
F22 F 0.3033(4) 0.8977(2) -0.09754(19) 0.1070(12) Uani 1 1 d U . .
F23 F 0.3638(3) 0.92126(17) 0.0042(2) 0.0902(10) Uani 1 1 d U . .
F24 F 0.1998(2) 0.93754(17) -0.0046(2) 0.0847(9) Uani 1 1 d U . .

loop_
_atom_site_aniso_label
_atom_site_aniso_U_11
_atom_site_aniso_U_22
_atom_site_aniso_U_33
_atom_site_aniso_U_23
_atom_site_aniso_U_13
_atom_site_aniso_U_12
Ir1 0.02830(7) 0.02775(7) 0.03642(8) -0.00115(5) -0.00711(5) -0.00183(5)
P1 0.0244(4) 0.0273(4) 0.0398(5) -0.0031(3) -0.0047(3) -0.0047(3)
P2 0.0279(4) 0.0320(4) 0.0292(4) -0.0035(3) -0.0035(3) 0.0004(3)
B1 0.052(4) 0.034(4) 0.055(5) 0.001(3) -0.022(4) -0.001(3)
N1 0.054(3) 0.038(3) 0.060(3) 0.007(2) -0.024(3) -0.003(2)
C1 0.084(6) 0.072(5) 0.083(5) 0.025(4) -0.021(5) -0.004(4)
B11 0.069(6) 0.043(6) 0.050(6) -0.002(5) -0.023(5) -0.006(5)
N11 0.077(5) 0.042(4) 0.061(5) 0.002(4) -0.021(4) -0.002(4)
C101 0.084(7) 0.054(6) 0.074(6) -0.005(5) -0.008(6) -0.014(5)
C2 0.0268(15) 0.0292(16) 0.0413(18) -0.0004(14) -0.0075(14) -0.0036(13)
C3 0.041(2) 0.040(2) 0.046(2) -0.0030(16) -0.0146(17) -0.0007(16)
C4 0.0360(19) 0.041(2) 0.054(2) 0.0075(17) -0.0107(17) -0.0038(16)
C5 0.0324(18) 0.042(2) 0.063(3) 0.0036(18) -0.0129(18) 0.0004(15)
C6 0.050(2) 0.046(2) 0.061(3) -0.0086(19) -0.012(2) 0.0148(18)
C7 0.0339(18) 0.046(2) 0.047(2) -0.0036(17) -0.0073(16) 0.0060(16)
C8 0.0287(16) 0.0291(17) 0.052(2) -0.0021(15) -0.0054(15) -0.0056(13)
C9 0.0365(19) 0.041(2) 0.066(3) -0.0072(18) -0.0077(18) -0.0144(16)
C10 0.044(2) 0.047(2) 0.057(2) -0.0048(19) 0.0074(19) -0.0155(18)
C11 0.038(2) 0.043(2) 0.089(3) -0.012(2) -0.005(2) -0.0147(17)
C12 0.036(2) 0.038(2) 0.096(4) 0.001(2) 0.006(2) -0.0117(17)
C13 0.047(2) 0.053(3) 0.074(3) 0.007(2) 0.011(2) -0.014(2)
C14 0.0279(16) 0.0371(18) 0.0410(19) -0.0063(15) -0.0054(14) -0.0042(14)
C15 0.0376(19) 0.0356(19) 0.049(2) -0.0098(16) -0.0039(16) 0.0009(15)
C16 0.049(2) 0.049(2) 0.053(2) -0.0191(19) -0.0075(19) 0.0055(18)
C17 0.044(2) 0.069(3) 0.050(2) -0.018(2) 0.0010(18) -0.002(2)
C18 0.047(2) 0.064(3) 0.044(2) -0.0065(19) 0.0036(18) -0.010(2)
C19 0.0374(19) 0.042(2) 0.045(2) -0.0020(16) 0.0015(16) -0.0075(16)
C20 0.0316(17) 0.0311(17) 0.0350(17) -0.0037(13) -0.0010(14) 0.0021(13)
C21 0.0359(18) 0.0366(19) 0.050(2) -0.0088(16) 0.0029(16) -0.0009(15)
C22 0.041(2) 0.041(2) 0.071(3) -0.011(2) -0.002(2) 0.0103(17)
C23 0.057(2) 0.034(2) 0.067(3) -0.0101(19) 0.001(2) 0.0067(18)
C24 0.052(2) 0.0307(19) 0.058(2) -0.0065(17) 0.0005(19) -0.0049(16)
C25 0.0374(19) 0.0361(19) 0.051(2) -0.0073(16) -0.0022(16) -0.0029(15)
C26 0.0413(19) 0.0390(19) 0.0308(17) -0.0006(14) -0.0058(15) -0.0009(15)
C27 0.052(2) 0.074(3) 0.038(2) 0.007(2) 0.0048(18) 0.005(2)
C28 0.071(3) 0.074(3) 0.038(2) 0.010(2) 0.008(2) 0.004(2)
C29 0.123(5) 0.066(3) 0.026(2) -0.0025(19) -0.002(3) 0.006(3)
C30 0.108(4) 0.057(3) 0.034(2) -0.0078(19) -0.023(2) -0.004(3)
C31 0.075(3) 0.043(2) 0.0325(19) -0.0084(16) -0.0089(19) -0.005(2)
C32 0.0266(15) 0.0355(18) 0.0363(18) -0.0083(14) -0.0064(13) 0.0015(13)
C33 0.0368(19) 0.042(2) 0.045(2) -0.0042(16) -0.0073(16) 0.0053(15)
C34 0.0323(19) 0.049(2) 0.065(3) -0.0129(19) -0.0107(18) 0.0078(16)
C35 0.0286(18) 0.056(2) 0.060(2) -0.018(2) 0.0022(17) -0.0004(16)
C36 0.0311(18) 0.049(2) 0.047(2) -0.0136(17) 0.0006(16) -0.0074(15)
C37 0.0300(16) 0.0399(19) 0.0353(18) -0.0063(14) -0.0018(14) -0.0014(14)
B200 0.044(2) 0.032(2) 0.041(2) -0.0087(17) -0.0029(18) 0.0012(17)
C201 0.0359(18) 0.0308(18) 0.051(2) -0.0054(15) -0.0023(16) 0.0006(14)
C202 0.039(2) 0.0313(18) 0.061(2) -0.0052(17) -0.0032(18) -0.0033(15)
C203 0.037(2) 0.039(2) 0.072(3) -0.0009(19) -0.0121(19) -0.0026(16)
C204 0.044(2) 0.049(2) 0.092(4) 0.021(2) -0.021(2) -0.0038(19)
C205 0.040(2) 0.048(2) 0.090(3) 0.018(2) -0.018(2) -0.0097(18)
C206 0.037(2) 0.040(2) 0.073(3) 0.0033(19) -0.0116(19) -0.0035(16)
C207 0.051(3) 0.063(3) 0.088(4) 0.007(3) -0.024(3) -0.015(2)
F1 0.074(4) 0.119(6) 0.098(4) -0.023(4) -0.031(3) -0.014(4)
F2 0.036(3) 0.088(4) 0.158(6) -0.023(4) -0.021(3) -0.001(3)
F3 0.067(4) 0.073(4) 0.165(6) 0.047(4) -0.049(4) -0.040(3)
F101 0.057(5) 0.166(9) 0.134(7) -0.022(7) 0.002(5) -0.032(6)
F102 0.077(5) 0.085(5) 0.115(7) -0.005(5) -0.048(5) -0.032(4)
F103 0.062(5) 0.062(5) 0.133(7) 0.031(5) -0.054(5) -0.012(4)
C208 0.059(2) 0.062(2) 0.070(2) 0.0028(19) -0.0143(19) -0.0049(18)
F4 0.083(5) 0.092(5) 0.108(5) 0.049(4) -0.040(4) -0.043(4)
F5 0.153(6) 0.079(5) 0.129(6) 0.019(5) -0.001(6) -0.051(4)
F6 0.063(4) 0.089(6) 0.134(6) 0.052(5) -0.023(4) -0.033(4)
C308 0.059(2) 0.062(2) 0.070(2) 0.0028(19) -0.0143(19) -0.0049(18)
F104 0.100(4) 0.052(3) 0.102(5) -0.003(4) 0.014(4) -0.028(3)
F105 0.053(4) 0.076(5) 0.108(5) 0.020(4) 0.010(4) -0.017(3)
F106 0.071(4) 0.073(4) 0.144(6) 0.056(4) -0.044(4) -0.023(3)
C209 0.0319(17) 0.0337(18) 0.0392(19) -0.0070(14) -0.0042(14) -0.0023(14)
C210 0.0315(17) 0.0373(19) 0.0402(19) -0.0046(15) -0.0037(15) -0.0013(14)
C211 0.0379(19) 0.046(2) 0.0392(19) -0.0111(16) -0.0059(16) -0.0027(16)
C212 0.0384(19) 0.041(2) 0.049(2) -0.0202(17) -0.0058(16) -0.0005(16)
C213 0.0369(18) 0.0339(18) 0.047(2) -0.0098(15) -0.0099(16) -0.0005(14)
C214 0.0385(18) 0.0353(18) 0.0366(18) -0.0106(14) -0.0067(15) -0.0004(14)
C215 0.057(3) 0.066(3) 0.045(2) -0.017(2) -0.012(2) 0.007(2)
F7 0.048(4) 0.138(6) 0.056(3) -0.026(4) -0.023(3) -0.024(4)
F8 0.135(7) 0.079(4) 0.039(3) -0.007(3) -0.021(4) 0.016(4)
F9 0.054(3) 0.093(6) 0.042(3) -0.019(3) 0.002(3) 0.005(3)
F107 0.077(5) 0.087(7) 0.042(4) -0.006(4) -0.001(3) -0.038(4)
F108 0.080(6) 0.099(5) 0.051(4) -0.020(4) -0.022(4) -0.036(5)
F109 0.105(7) 0.124(7) 0.064(4) -0.027(4) -0.042(4) 0.045(5)
C216 0.062(3) 0.039(2) 0.052(2) -0.0142(18) -0.016(2) 0.0113(18)
F10 0.152(3) 0.0429(15) 0.098(2) -0.0309(14) -0.068(2) 0.0298(17)
F11 0.0642(17) 0.0753(19) 0.111(2) -0.0142(17) -0.0432(17) 0.0169(14)
F12 0.108(2) 0.079(2) 0.072(2) 0.0194(16) 0.0002(18) 0.0329(18)
C217 0.050(2) 0.0247(16) 0.0418(19) -0.0070(14) -0.0060(17) 0.0037(15)
C218 0.060(2) 0.0312(19) 0.045(2) -0.0086(16) -0.0091(18) 0.0054(17)
C219 0.075(3) 0.0290(19) 0.047(2) -0.0084(16) -0.018(2) 0.0046(18)
C220 0.072(3) 0.032(2) 0.059(3) -0.0051(18) -0.029(2) -0.0022(19)
C221 0.050(2) 0.036(2) 0.053(2) -0.0022(17) -0.0134(19) -0.0022(17)
C222 0.047(2) 0.0374(19) 0.041(2) -0.0087(15) -0.0093(17) -0.0011(16)
C223 0.096(4) 0.051(3) 0.054(3) -0.018(2) -0.025(3) 0.008(3)
F13 0.126(3) 0.164(4) 0.0578(19) -0.046(2) -0.0189(19) 0.037(3)
F14 0.176(3) 0.0661(18) 0.0582(17) -0.0112(14) -0.050(2) 0.033(2)
F15 0.191(4) 0.069(2) 0.078(2) -0.0354(17) -0.023(2) -0.024(2)
C224 0.050(2) 0.054(3) 0.065(3) 0.000(2) -0.018(2) -0.009(2)
F16 0.067(2) 0.247(5) 0.115(3) -0.069(3) -0.012(2) -0.060(3)
F17 0.0692(18) 0.0769(19) 0.084(2) 0.0217(16) 0.0028(15) -0.0096(15)
F18 0.081(2) 0.0646(19) 0.127(3) 0.0190(18) 0.0361(19) 0.0145(16)
C225 0.044(2) 0.0361(19) 0.043(2) -0.0100(16) -0.0007(16) 0.0004(16)
C226 0.057(2) 0.033(2) 0.060(3) -0.0076(18) 0.008(2) -0.0011(17)
C227 0.054(2) 0.048(2) 0.063(3) -0.017(2) 0.016(2) 0.0012(19)
C228 0.055(2) 0.050(2) 0.054(2) -0.0077(19) 0.010(2) -0.0031(19)
C229 0.051(2) 0.045(2) 0.046(2) -0.0030(17) 0.0019(18) -0.0024(18)
C230 0.046(2) 0.037(2) 0.045(2) -0.0074(16) -0.0008(17) 0.0032(16)
C231 0.075(2) 0.067(2) 0.074(2) -0.0155(18) 0.0118(18) 0.0001(17)
F19 0.126(4) 0.060(3) 0.140(5) -0.054(3) 0.053(4) -0.014(3)
F20 0.100(4) 0.099(4) 0.121(4) -0.038(3) -0.007(3) 0.051(3)
F21 0.138(4) 0.079(3) 0.086(3) -0.005(2) 0.063(3) 0.023(3)
C331 0.075(2) 0.067(2) 0.074(2) -0.0155(18) 0.0118(18) 0.0001(17)
F119 0.080(6) 0.083(6) 0.117(7) -0.033(6) 0.023(6) 0.001(5)
F120 0.113(7) 0.086(7) 0.081(7) -0.042(6) 0.001(6) 0.000(6)
F121 0.106(8) 0.100(7) 0.106(7) -0.030(6) 0.023(6) 0.053(6)
C232 0.065(3) 0.051(3) 0.057(3) 0.004(2) 0.010(2) 0.005(2)
F22 0.174(4) 0.074(2) 0.0626(19) 0.0121(16) 0.018(2) -0.011(2)
F23 0.084(2) 0.0545(17) 0.131(3) -0.0026(17) -0.006(2) -0.0158(15)
F24 0.0784(19) 0.0538(16) 0.107(2) 0.0211(16) 0.0137(17) 0.0129(14)

loop_
_atom_type_symbol
_atom_type_description
_atom_type_scat_dispersion_real
_atom_type_scat_dispersion_imag
_atom_type_scat_source
C C 0.0033 0.0016 'International Tables Vol C Tables 4.2.6.8 and 6.1.1.4'
H H 0.0000 0.0000 'International Tables Vol C Tables 4.2.6.8 and 6.1.1.4'
B B 0.0013 0.0007 'International Tables Vol C Tables 4.2.6.8 and 6.1.1.4'
N N 0.0061 0.0033 'International Tables Vol C Tables 4.2.6.8 and 6.1.1.4'
F F 0.0171 0.0103 'International Tables Vol C Tables 4.2.6.8 and 6.1.1.4'
P P 0.1023 0.0942 'International Tables Vol C Tables 4.2.6.8 and 6.1.1.4'
Ir Ir -1.4442 7.9887 'International Tables Vol C Tables 4.2.6.8 and 6.1.1.4'

loop_
_geom_angle_atom_site_label_1
_geom_angle_atom_site_label_2
_geom_angle_atom_site_label_3
_geom_angle
P1 Ir1 P2 160.76(3)
C8 P1 C14 103.33(16)
C8 P1 C2 110.31(15)
C14 P1 C2 102.55(16)
C8 P1 Ir1 115.55(12)
C14 P1 Ir1 115.04(11)
C2 P1 Ir1 109.21(11)
C26 P2 C32 102.46(16)
C26 P2 C20 110.33(16)
C32 P2 C20 104.01(15)
C26 P2 Ir1 116.59(12)
C32 P2 Ir1 113.58(11)
C20 P2 Ir1 109.06(11)
C1 N1 B1 111.0(6)
C101 N11 B11 114.0(9)
C7 C2 C3 109.0(3)
C7 C2 P1 114.5(2)
C3 C2 P1 118.0(2)
C4 C3 C2 110.3(3)
C5 C4 C3 112.5(3)
C4 C5 C6 111.2(3)
C5 C6 C7 111.3(3)
C2 C7 C6 110.6(3)
C9 C8 C10 109.8(3)
C9 C8 P1 117.2(3)
C10 C8 P1 114.4(2)
C11 C9 C8 110.3(3)
C13 C10 C8 110.3(3)
C12 C11 C9 111.4(3)
C11 C12 C13 111.5(3)
C12 C13 C10 111.5(4)
C15 C14 C19 109.4(3)
C15 C14 P1 114.7(2)
C19 C14 P1 111.2(2)
C16 C15 C14 111.0(3)
C17 C16 C15 111.4(3)
C16 C17 C18 110.5(3)
C19 C18 C17 111.0(3)
C18 C19 C14 111.5(3)
C21 C20 C25 109.1(3)
C21 C20 P2 113.9(2)
C25 C20 P2 118.4(2)
C22 C21 C20 110.4(3)
C21 C22 C23 111.0(3)
C24 C23 C22 110.8(3)
C23 C24 C25 112.6(3)
C24 C25 C20 110.4(3)
C27 C26 C31 110.9(3)
C27 C26 P2 114.4(3)
C31 C26 P2 115.4(3)
C26 C27 C28 110.5(4)
C29 C28 C27 110.9(4)
C30 C29 C28 110.9(4)
C29 C30 C31 111.5(4)
C30 C31 C26 110.5(3)
C33 C32 C37 110.7(3)
C33 C32 P2 112.8(2)
C37 C32 P2 111.2(2)
C32 C33 C34 112.2(3)
C35 C34 C33 111.2(3)
C34 C35 C36 110.1(3)
C35 C36 C37 111.0(3)
C36 C37 C32 111.1(3)
C201 B200 C225 108.6(3)
C201 B200 C209 107.7(3)
C225 B200 C209 112.0(3)
C201 B200 C217 112.6(3)
C225 B200 C217 109.1(3)
C209 B200 C217 106.9(3)
C206 C201 C202 115.3(3)
C206 C201 B200 124.4(3)
C202 C201 B200 119.9(3)
C203 C202 C201 122.8(4)
C204 C203 C202 120.3(4)
C204 C203 C207 119.0(4)
C202 C203 C207 120.7(3)
C205 C204 C203 118.6(4)
C204 C205 C206 121.4(4)
C204 C205 C308 122.1(4)
C206 C205 C308 115.7(4)
C204 C205 C208 116.9(4)
C206 C205 C208 120.8(4)
C308 C205 C208 18.8(4)
C205 C206 C201 121.6(4)
F3 C207 F103 125.2(6)
F3 C207 F101 60.8(5)
F103 C207 F101 110.1(6)
F3 C207 F1 110.7(5)
F103 C207 F1 29.6(5)
F101 C207 F1 129.3(7)
F3 C207 F2 103.6(5)
F103 C207 F2 72.6(6)
F101 C207 F2 45.8(6)
F1 C207 F2 101.0(4)
F3 C207 F102 44.1(4)
F103 C207 F102 103.3(5)
F101 C207 F102 103.8(5)
F1 C207 F102 76.6(5)
F2 C207 F102 138.6(5)
F3 C207 C203 116.6(4)
F103 C207 C203 115.6(5)
F101 C207 C203 113.9(5)
F1 C207 C203 113.5(4)
F2 C207 C203 109.8(4)
F102 C207 C203 108.8(4)
F4 C208 F6 105.6(6)
F4 C208 F5 106.4(6)
F6 C208 F5 105.2(7)
F4 C208 C205 116.1(6)
F6 C208 C205 112.9(6)
F5 C208 C205 109.8(6)
F105 C308 F104 104.0(6)
F105 C308 F106 106.1(6)
F104 C308 F106 105.2(6)
F105 C308 C205 112.1(6)
F104 C308 C205 116.0(6)
F106 C308 C205 112.6(6)
C210 C209 C214 115.7(3)
C210 C209 B200 123.6(3)
C214 C209 B200 120.6(3)
C211 C210 C209 122.1(3)
C210 C211 C212 121.2(3)
C210 C211 C215 120.8(3)
C212 C211 C215 118.0(3)
C213 C212 C211 118.0(3)
C212 C213 C214 120.3(3)
C212 C213 C216 120.2(3)
C214 C213 C216 119.5(3)
C213 C214 C209 122.6(3)
F7 C215 F107 118.2(7)
F7 C215 F109 75.1(6)
F107 C215 F109 109.2(5)
F7 C215 F9 107.3(5)
F107 C215 F9 22.2(6)
F109 C215 F9 127.3(6)
F7 C215 F8 107.5(5)
F107 C215 F8 79.9(6)
F109 C215 F8 36.2(5)
F9 C215 F8 101.7(5)
F7 C215 F108 26.9(5)
F107 C215 F108 105.2(5)
F109 C215 F108 101.6(5)
F9 C215 F108 87.8(6)
F8 C215 F108 131.0(5)
F7 C215 C211 116.7(5)
F107 C215 C211 116.2(5)
F109 C215 C211 114.1(4)
F9 C215 C211 110.9(4)
F8 C215 C211 111.6(4)
F108 C215 C211 109.2(4)
F11 C216 F10 105.6(4)
F11 C216 F12 104.3(4)
F10 C216 F12 107.6(4)
F11 C216 C213 113.2(4)
F10 C216 C213 113.3(3)
F12 C216 C213 112.2(3)
C218 C217 C222 115.5(3)
C218 C217 B200 123.5(3)
C222 C217 B200 121.0(3)
C219 C218 C217 122.1(4)
C218 C219 C220 121.6(4)
C218 C219 C223 119.7(4)
C220 C219 C223 118.7(4)
C219 C220 C221 118.2(4)
C220 C221 C222 120.0(4)
C220 C221 C224 120.5(4)
C222 C221 C224 119.4(4)
C221 C222 C217 122.5(4)
F14 C223 F15 109.0(4)
F14 C223 F13 106.2(5)
F15 C223 F13 100.2(4)
F14 C223 C219 112.9(4)
F15 C223 C219 113.6(4)
F13 C223 C219 114.0(4)
F16 C224 F17 106.0(4)
F16 C224 F18 108.1(4)
F17 C224 F18 101.7(4)
F16 C224 C221 114.1(4)
F17 C224 C221 113.3(4)
F18 C224 C221 112.8(4)
C226 C225 C230 114.8(4)
C226 C225 B200 120.1(3)
C230 C225 B200 124.9(3)
C227 C226 C225 122.8(4)
C228 C227 C226 120.7(4)
C228 C227 C231 119.3(4)
C226 C227 C231 120.0(4)
C228 C227 C331 121.8(5)
C226 C227 C331 117.0(5)
C231 C227 C331 8.0(5)
C227 C228 C229 118.3(4)
C228 C229 C230 120.9(4)
C228 C229 C232 119.0(4)
C230 C229 C232 120.1(4)
C229 C230 C225 122.5(3)
F19 C231 F20 107.1(5)
F19 C231 F21 105.1(5)
F20 C231 F21 105.8(5)
F19 C231 C227 113.9(5)
F20 C231 C227 111.0(5)
F21 C231 C227 113.3(5)
F121 C331 F120 104.8(8)
F121 C331 F119 105.6(8)
F120 C331 F119 105.3(8)
F121 C331 C227 114.8(7)
F120 C331 C227 111.6(7)
F119 C331 C227 113.9(7)
F22 C232 F24 108.8(4)
F22 C232 F23 104.7(4)
F24 C232 F23 104.1(4)
F22 C232 C229 112.9(4)
F24 C232 C229 113.5(4)
F23 C232 C229 112.2(4)

loop_
_geom_bond_atom_site_label_1
_geom_bond_atom_site_label_2
_geom_bond_distance
Ir1 P1 2.3281(8)
Ir1 P2 2.3347(8)
P1 C8 1.848(3)
P1 C14 1.850(4)
P1 C2 1.861(3)
P2 C26 1.851(3)
P2 C32 1.851(3)
P2 C20 1.865(3)
B1 N1 1.580(8)
N1 C1 1.478(9)
B11 N11 1.588(10)
N11 C101 1.476(10)
C2 C7 1.525(5)
C2 C3 1.536(5)
C3 C4 1.527(5)
C4 C5 1.515(6)
C5 C6 1.523(6)
C6 C7 1.527(5)
C8 C9 1.533(5)
C8 C10 1.536(5)
C9 C11 1.530(5)
C10 C13 1.531(5)
C11 C12 1.513(7)
C12 C13 1.528(7)
C14 C15 1.533(5)
C14 C19 1.540(5)
C15 C16 1.526(5)
C16 C17 1.525(6)
C17 C18 1.527(6)
C18 C19 1.518(5)
C20 C21 1.538(5)
C20 C25 1.543(5)
C21 C22 1.525(5)
C22 C23 1.528(6)
C23 C24 1.520(6)
C24 C25 1.534(5)
C26 C27 1.522(5)
C26 C31 1.535(5)
C27 C28 1.540(6)
C28 C29 1.531(7)
C29 C30 1.503(8)
C30 C31 1.522(5)
C32 C33 1.523(5)
C32 C37 1.534(5)
C33 C34 1.527(5)
C34 C35 1.511(6)
C35 C36 1.525(5)
C36 C37 1.526(5)
B200 C201 1.638(5)
B200 C225 1.638(6)
B200 C209 1.644(5)
B200 C217 1.648(6)
C201 C206 1.396(5)
C201 C202 1.412(5)
C202 C203 1.382(5)
C203 C204 1.377(6)
C203 C207 1.490(6)
C204 C205 1.375(6)
C205 C206 1.393(6)
C205 C308 1.514(8)
C205 C208 1.519(8)
C207 F3 1.280(5)
C207 F103 1.290(6)
C207 F101 1.296(6)
C207 F1 1.325(6)
C207 F2 1.371(5)
C207 F102 1.372(6)
C208 F4 1.313(7)
C208 F6 1.318(7)
C208 F5 1.330(7)
C308 F105 1.320(7)
C308 F104 1.322(7)
C308 F106 1.323(7)
C209 C210 1.393(5)
C209 C214 1.398(5)
C210 C211 1.382(5)
C211 C212 1.385(5)
C211 C215 1.488(5)
C212 C213 1.384(5)
C213 C214 1.388(5)
C213 C216 1.489(5)
C215 F7 1.285(6)
C215 F107 1.297(6)
C215 F109 1.331(6)
C215 F9 1.356(5)
C215 F8 1.360(5)
C215 F108 1.377(6)
C216 F11 1.315(5)
C216 F10 1.325(4)
C216 F12 1.327(5)
C217 C218 1.397(5)
C217 C222 1.405(5)
C218 C219 1.376(6)
C219 C220 1.379(6)
C219 C223 1.494(6)
C220 C221 1.387(6)
C221 C222 1.393(5)
C221 C224 1.485(6)
C223 F14 1.307(5)
C223 F15 1.313(6)
C223 F13 1.329(6)
C224 F16 1.304(5)
C224 F17 1.330(5)
C224 F18 1.334(5)
C225 C226 1.396(5)
C225 C230 1.404(5)
C226 C227 1.393(6)
C227 C228 1.375(6)
C227 C231 1.502(7)
C227 C331 1.509(10)
C228 C229 1.379(6)
C229 C230 1.392(5)
C229 C232 1.501(6)
C231 F19 1.302(6)
C231 F20 1.321(6)
C231 F21 1.333(6)
C331 F121 1.314(8)
C331 F120 1.321(8)
C331 F119 1.323(8)
C232 F22 1.311(5)
C232 F24 1.321(5)
C232 F23 1.344(6)
